data_7237536
loop_
_publ_author_name
'Liu, Wei'
'Banerjee, Debasis'
'Lin, Fang'
'Li, Jing'

_publ_section_title
;
 Strongly luminescent inorganic--organic hybrid semiconductors with
 tunable white light emissions by doping
;
_journal_issue 6
_journal_name_full 'Journal of Materials Chemistry C'
_journal_page_first 1484
_journal_paper_doi 10.1039/C8TC05020A
_journal_volume 7
_journal_year 2019
_chemical_formula_moiety 'C7 H9 Br Cu N'
_chemical_formula_sum 'C7 H9 Br Cu N'
_chemical_formula_weight 250.60
_space_group_IT_number 15
_space_group_name_Hall '-C 2yc'
_space_group_name_H-M_alt 'C 1 2/c 1'
_symmetry_cell_setting monoclinic
_symmetry_space_group_name_Hall '-C 2yc'
_symmetry_space_group_name_H-M 'C 1 2/c 1'
_atom_sites_solution_hydrogens geom
_atom_sites_solution_primary direct
_atom_sites_solution_secondary difmap
_audit_creation_method SHELXL-97
_audit_update_record
;
2016-09-26 deposited with the CCDC.
2018-12-04 downloaded from the CCDC.
;
_cell_angle_alpha 90.00
_cell_angle_beta 99.455(17)
_cell_angle_gamma 90.00
_cell_formula_units_Z 8
_cell_length_a 13.910(17)
_cell_length_b 15.111(18)
_cell_length_c 8.107(10)
_cell_measurement_reflns_used 9180
_cell_measurement_temperature 298(2)
_cell_measurement_theta_max 30.42
_cell_measurement_theta_min 2.00
_cell_volume 1681(4)
_computing_structure_refinement 'SHELXL-97 (Sheldrick, 2008)'
_computing_structure_solution 'SHELXS-97 (Sheldrick, 2008)'
_diffrn_ambient_temperature 295(2)
_diffrn_measured_fraction_theta_full 0.983
_diffrn_measured_fraction_theta_max 0.983
_diffrn_measurement_device_type 'Bruker SMART APEX CCD'
_diffrn_measurement_method '\f and \w scans'
_diffrn_radiation_monochromator graphite
_diffrn_radiation_source 'fine-focus sealed tube'
_diffrn_radiation_type MoK\a
_diffrn_radiation_wavelength 0.71073
_diffrn_reflns_av_R_equivalents 0.0536
_diffrn_reflns_av_sigmaI/netI 0.0487
_diffrn_reflns_limit_h_max 19
_diffrn_reflns_limit_h_min -19
_diffrn_reflns_limit_k_max 21
_diffrn_reflns_limit_k_min -21
_diffrn_reflns_limit_l_max 11
_diffrn_reflns_limit_l_min -11
_diffrn_reflns_number 9180
_diffrn_reflns_theta_full 30.42
_diffrn_reflns_theta_max 30.42
_diffrn_reflns_theta_min 2.00
_exptl_absorpt_coefficient_mu 7.274
_exptl_absorpt_correction_T_max 0.74
_exptl_absorpt_correction_T_min 0.38
_exptl_absorpt_correction_type multi-scan
_exptl_absorpt_process_details 'sADABS, Sheldrick (2008)'
_exptl_crystal_colour colorless
_exptl_crystal_density_diffrn 1.980
_exptl_crystal_density_method 'not measured'
_exptl_crystal_description needle
_exptl_crystal_F_000 976
_exptl_crystal_size_max 0.8
_exptl_crystal_size_mid 0.14
_exptl_crystal_size_min 0.08
_refine_diff_density_max 1.020
_refine_diff_density_min -0.725
_refine_diff_density_rms 0.134
_refine_ls_extinction_method none
_refine_ls_goodness_of_fit_ref 0.984
_refine_ls_hydrogen_treatment constr
_refine_ls_matrix_type full
_refine_ls_number_parameters 91
_refine_ls_number_reflns 2512
_refine_ls_number_restraints 0
_refine_ls_restrained_S_all 0.984
_refine_ls_R_factor_all 0.0614
_refine_ls_R_factor_gt 0.0396
_refine_ls_shift/su_max 0.001
_refine_ls_shift/su_mean 0.000
_refine_ls_structure_factor_coef Fsqd
_refine_ls_weighting_details 'calc w=1/[\s^2^(Fo^2^)+(0.0592P)^2^+0.0000P] where P=(Fo^2^+2Fc^2^)/3'
_refine_ls_weighting_scheme calc
_refine_ls_wR_factor_gt 0.0973
_refine_ls_wR_factor_ref 0.1107
_reflns_number_gt 1734
_reflns_number_total 2512
_reflns_threshold_expression >2sigma(I)
_cod_data_source_file c8tc05020a2.cif
_cod_data_source_block 1D-CuBr(3,5-dimethyl-py)
_cod_original_sg_symbol_H-M ' C 2/c'
_cod_database_code 7237536

loop_
_symmetry_equiv_pos_as_xyz
'x, y, z'
'-x, y, -z+1/2'
'x+1/2, y+1/2, z'
'-x+1/2, y+1/2, -z+1/2'
'-x, -y, -z'
'x, -y, z-1/2'
'-x+1/2, -y+1/2, -z'
'x+1/2, -y+1/2, z-1/2'

loop_
_atom_site_label
_atom_site_type_symbol
_atom_site_fract_x
_atom_site_fract_y
_atom_site_fract_z
_atom_site_U_iso_or_equiv
_atom_site_adp_type
_atom_site_occupancy
_atom_site_symmetry_multiplicity
_atom_site_calc_flag
_atom_site_refinement_flags
Br1 Br 0.12569(2) 0.45660(3) 0.92107(4) 0.03944(14) Uani 1 1 d .
Cu1 Cu 0.05525(4) 0.43372(4) 0.61254(6) 0.05320(18) Uani 1 1 d .
N1 N 0.0966(2) 0.3133(2) 0.5408(3) 0.0354(7) Uani 1 1 d .
C1 C 0.1105(2) 0.2991(3) 0.3821(4) 0.0379(8) Uani 1 1 d .
H1 H 0.1033 0.3468 0.3086 0.045 Uiso 1 1 calc R
C5 C 0.1324(3) 0.1591(3) 0.5987(4) 0.0405(8) Uani 1 1 d .
C4 C 0.1467(3) 0.1487(3) 0.4339(4) 0.0453(9) Uani 1 1 d .
H4 H 0.1647 0.0936 0.3980 0.054 Uiso 1 1 calc R
C7 C 0.1077(2) 0.2430(3) 0.6448(4) 0.0374(8) Uani 1 1 d .
H7 H 0.0980 0.2516 0.7545 0.045 Uiso 1 1 calc R
C2 C 0.1347(2) 0.2185(3) 0.3224(4) 0.0372(8) Uani 1 1 d .
C3 C 0.1477(3) 0.2083(3) 0.1412(4) 0.0551(11) Uani 1 1 d .
H3A H 0.1640 0.1480 0.1207 0.083 Uiso 1 1 calc R
H3B H 0.1991 0.2466 0.1188 0.083 Uiso 1 1 calc R
H3C H 0.0881 0.2239 0.0695 0.083 Uiso 1 1 calc R
C6 C 0.1449(4) 0.0838(3) 0.7215(5) 0.0662(13) Uani 1 1 d .
H6A H 0.1619 0.0311 0.6670 0.099 Uiso 1 1 calc R
H6B H 0.0850 0.0744 0.7632 0.099 Uiso 1 1 calc R
H6C H 0.1957 0.0979 0.8128 0.099 Uiso 1 1 calc R

loop_
_atom_site_aniso_label
_atom_site_aniso_U_11
_atom_site_aniso_U_22
_atom_site_aniso_U_33
_atom_site_aniso_U_23
_atom_site_aniso_U_13
_atom_site_aniso_U_12
Br1 0.0442(2) 0.0408(3) 0.0340(2) -0.00525(15) 0.00838(14) 0.00205(15)
Cu1 0.0692(4) 0.0411(4) 0.0529(3) -0.0069(2) 0.0207(3) 0.0103(2)
N1 0.0428(15) 0.0292(18) 0.0356(14) -0.0065(12) 0.0099(12) 0.0020(12)
C1 0.0435(18) 0.041(2) 0.0300(16) 0.0005(15) 0.0078(13) 0.0044(16)
C5 0.0462(19) 0.036(2) 0.0377(18) -0.0004(16) 0.0038(14) 0.0054(16)
C4 0.054(2) 0.037(3) 0.045(2) -0.0128(17) 0.0068(16) 0.0101(18)
C7 0.0438(18) 0.040(2) 0.0296(16) -0.0028(15) 0.0088(13) 0.0038(16)
C2 0.0410(17) 0.038(2) 0.0320(16) -0.0088(15) 0.0048(13) 0.0027(15)
C3 0.073(3) 0.058(3) 0.0355(19) -0.0101(19) 0.0143(18) 0.011(2)
C6 0.097(3) 0.051(3) 0.053(3) 0.018(2) 0.018(2) 0.013(3)

loop_
_atom_type_symbol
_atom_type_description
_atom_type_scat_dispersion_real
_atom_type_scat_dispersion_imag
_atom_type_scat_source
C C 0.0033 0.0016 'International Tables Vol C Tables 4.2.6.8 and 6.1.1.4'
H H 0.0000 0.0000 'International Tables Vol C Tables 4.2.6.8 and 6.1.1.4'
N N 0.0061 0.0033 'International Tables Vol C Tables 4.2.6.8 and 6.1.1.4'
Cu Cu 0.3201 1.2651 'International Tables Vol C Tables 4.2.6.8 and 6.1.1.4'
Br Br -0.2901 2.4595 'International Tables Vol C Tables 4.2.6.8 and 6.1.1.4'

loop_
_geom_angle_atom_site_label_1
_geom_angle_atom_site_label_2
_geom_angle_atom_site_label_3
_geom_angle
_geom_angle_site_symmetry_1
_geom_angle_site_symmetry_3
Cu1 Br1 Cu1 70.05(4) 2_556 .
Cu1 Br1 Cu1 71.32(5) 2_556 6_566
Cu1 Br1 Cu1 123.71(6) . 6_566
N1 Cu1 Br1 114.85(8) . 2_556
N1 Cu1 Br1 108.78(9) . .
Br1 Cu1 Br1 107.70(4) 2_556 .
N1 Cu1 Br1 104.56(11) . 6_565
Br1 Cu1 Br1 108.68(5) 2_556 6_565
Br1 Cu1 Br1 112.37(7) . 6_565
N1 Cu1 Cu1 115.58(9) . 2_556
Br1 Cu1 Cu1 55.70(5) 2_556 2_556
Br1 Cu1 Cu1 54.25(8) . 2_556
Br1 Cu1 Cu1 139.84(4) 6_565 2_556
N1 Cu1 Cu1 125.04(11) . 5_566
Br1 Cu1 Cu1 55.31(3) 2_556 5_566
Br1 Cu1 Cu1 126.00(6) . 5_566
Br1 Cu1 Cu1 53.37(7) 6_565 5_566
Cu1 Cu1 Cu1 100.72(8) 2_556 5_566
C7 N1 C1 116.8(3) . .
C7 N1 Cu1 122.5(2) . .
C1 N1 Cu1 120.6(3) . .
N1 C1 C2 124.0(4) . .
C7 C5 C4 116.4(4) . .
C7 C5 C6 121.5(3) . .
C4 C5 C6 122.2(4) . .
C2 C4 C5 121.4(4) . .
N1 C7 C5 124.2(3) . .
C1 C2 C4 117.2(3) . .
C1 C2 C3 120.4(4) . .
C4 C2 C3 122.4(4) . .

loop_
_geom_bond_atom_site_label_1
_geom_bond_atom_site_label_2
_geom_bond_distance
_geom_bond_site_symmetry_2
Br1 Cu1 2.511(3) 2_556
Br1 Cu1 2.556(3) .
Br1 Cu1 2.572(2) 6_566
Cu1 N1 2.022(4) .
Cu1 Br1 2.511(3) 2_556
Cu1 Br1 2.572(2) 6_565
Cu1 Cu1 2.908(3) 2_556
Cu1 Cu1 2.964(2) 5_566
N1 C7 1.349(5) .
N1 C1 1.350(4) .
C1 C2 1.373(6) .
C5 C7 1.383(5) .
C5 C4 1.392(5) .
C5 C6 1.502(6) .
C4 C2 1.381(5) .
C2 C3 1.517(5) .
